data_7702503
loop_
_publ_author_name
'Werndrup, Pia'
'Kessler, Vadim G.'

_publ_section_title
;
 Interaction of Co(acac)2 and Ta(OMe)5: isolation and single crystal study
 of the products. MII2MV2(acac)2(OMe)12, MII&#x2005;=&#x2005;Co, Ni, Zn or
 Mg and MV&#x2005;=&#x2005;Ta or Nb: A new class of heterometallic
 heteroleptic alkoxide complexes
;
_journal_issue 5
_journal_name_full 'Journal of the Chemical Society, Dalton Transactions'
_journal_page_first 574
_journal_paper_doi 10.1039/b008526j
_journal_year 2001
_chemical_formula_sum 'C22 H50 Co2 Nb2 O16'
_chemical_formula_weight 874.30
_space_group_IT_number 12
_space_group_name_Hall '-C 2y'
_space_group_name_H-M_alt 'C 1 2/m 1'
_symmetry_cell_setting monoclinic
_symmetry_space_group_name_H-M 'C 1 2/m 1'
_atom_sites_solution_hydrogens geom
_atom_sites_solution_primary direct
_atom_sites_solution_secondary difmap
_audit_creation_method SHELXL-97
_cell_angle_alpha 90.00
_cell_angle_beta 126.266(9)
_cell_angle_gamma 90.00
_cell_formula_units_Z 2
_cell_length_a 12.455(7)
_cell_length_b 20.295(12)
_cell_length_c 8.740(5)
_cell_measurement_reflns_used '999 (I>10 sigma(I)('
_cell_measurement_temperature 295(2)
_cell_measurement_theta_max 25.00
_cell_measurement_theta_min 2.01
_cell_volume 1781.3(18)
_computing_cell_refinement 'Bruker SAINTPLUS'
_computing_data_collection 'Bruker SMART'
_computing_data_reduction 'Bruker SAINTPLUS'
_computing_molecular_graphics 'Bruker SHELXTL-NT'
_computing_publication_material 'Bruker SHELXTL-NT'
_computing_structure_refinement 'SHELXL-97 (Sheldrick, 1997)'
_computing_structure_solution 'SHELXS-97 (Sheldrick, 1990)'
_diffrn_ambient_temperature 295(2)
_diffrn_measured_fraction_theta_full 0.995
_diffrn_measured_fraction_theta_max 0.995
_diffrn_measurement_device_type 'Bruker SMART CCD 1k'
_diffrn_measurement_method 'Bruker SMART'
_diffrn_radiation_monochromator graphite
_diffrn_radiation_source 'fine-focus sealed tube'
_diffrn_radiation_type MoK\a
_diffrn_radiation_wavelength 0.71073
_diffrn_reflns_av_R_equivalents 0.0470
_diffrn_reflns_av_sigmaI/netI 0.0487
_diffrn_reflns_limit_h_max 14
_diffrn_reflns_limit_h_min -14
_diffrn_reflns_limit_k_max 22
_diffrn_reflns_limit_k_min -24
_diffrn_reflns_limit_l_max 10
_diffrn_reflns_limit_l_min -10
_diffrn_reflns_number 4568
_diffrn_reflns_theta_full 25.00
_diffrn_reflns_theta_max 25.00
_diffrn_reflns_theta_min 2.01
_exptl_absorpt_coefficient_mu 1.604
_exptl_absorpt_correction_T_max 0.7398
_exptl_absorpt_correction_T_min 0.4462
_exptl_absorpt_correction_type 'Bruker SADABS'
_exptl_crystal_colour purple
_exptl_crystal_density_diffrn 1.630
_exptl_crystal_density_meas ?
_exptl_crystal_density_method 'not measured'
_exptl_crystal_description needles
_exptl_crystal_F_000 892
_exptl_crystal_size_max 0.6
_exptl_crystal_size_mid 0.2
_exptl_crystal_size_min 0.2
_refine_diff_density_max 0.854
_refine_diff_density_min -0.722
_refine_diff_density_rms '0.108 Compound 6'
_refine_ls_extinction_method none
_refine_ls_goodness_of_fit_ref 0.910
_refine_ls_hydrogen_treatment mixed
_refine_ls_matrix_type full
_refine_ls_number_parameters 106
_refine_ls_number_reflns 1610
_refine_ls_number_restraints 1
_refine_ls_restrained_S_all 0.910
_refine_ls_R_factor_all 0.0766
_refine_ls_R_factor_gt 0.0492
_refine_ls_shift/su_max 0.001
_refine_ls_shift/su_mean 0.000
_refine_ls_structure_factor_coef Fsqd
_refine_ls_weighting_details 'calc w=1/[\s^2^(Fo^2^)+(0.0864P)^2^+0.0000P] where P=(Fo^2^+2Fc^2^)/3'
_refine_ls_weighting_scheme calc
_refine_ls_wR_factor_gt 0.1237
_refine_ls_wR_factor_ref 0.1338
_reflns_number_gt 1039
_reflns_number_total 1610
_reflns_threshold_expression >2sigma(I)
_cod_data_source_file b008526j.txt
_cod_data_source_block conb0m
_cod_depositor_comments
;
The following automatic conversions were performed:

data item '_exptl_crystal_density_meas' value 'not measured' was
changed to '?' -- the value is perceived as not measured.

Automatic conversion script
Id: cif_fix_values 6909 2019-04-08 15:41:33Z antanas 
;
_cod_original_cell_volume 1781.2(18)
_cod_original_sg_symbol_H-M C2/m
_cod_database_code 7702503

loop_
_symmetry_equiv_pos_as_xyz
'x, y, z'
'-x, y, -z'
'x+1/2, y+1/2, z'
'-x+1/2, y+1/2, -z'
'-x, -y, -z'
'x, -y, z'
'-x+1/2, -y+1/2, -z'
'x+1/2, -y+1/2, z'

loop_
_atom_site_label
_atom_site_type_symbol
_atom_site_fract_x
_atom_site_fract_y
_atom_site_fract_z
_atom_site_U_iso_or_equiv
_atom_site_adp_type
_atom_site_occupancy
_atom_site_symmetry_multiplicity
_atom_site_calc_flag
_atom_site_refinement_flags
Nb1 Nb 0.22651(7) 0.0000 0.98858(11) 0.0621(3) Uani 1 2 d S
Co2 Co 0.0000 0.08033(5) 1.0000 0.0524(3) Uani 1 2 d S
O1 O 0.0190(4) 0.0000 0.8543(7) 0.0474(11) Uani 1 2 d S
O2 O 0.2038(3) 0.06813(18) 1.1379(6) 0.0639(10) Uani 1 1 d .
O3 O 0.0247(4) 0.15103(19) 1.1828(6) 0.0669(11) Uani 1 1 d .
O4 O 0.2175(4) 0.0661(2) 0.8341(7) 0.0832(13) Uani 1 1 d .
O5 O 0.4116(5) 0.0000 1.1715(10) 0.092(2) Uani 1 2 d S
C1 C 0.0226(6) 0.2120(3) 1.1590(9) 0.0692(16) Uani 1 1 d .
C5 C 0.5401(12) 0.0000 1.246(3) 0.200(8) Uani 1 2 d S
H5A H 0.5913 0.0000 1.3818 0.299 Uiso 1 2 calc SR
H5B H 0.5610 0.0386 1.2049 0.299 Uiso 0.50 1 calc PR
H5C H 0.5610 -0.0386 1.2049 0.299 Uiso 0.50 1 calc PR
C3 C 0.0000 0.2412(5) 1.0000 0.080(3) Uani 1 2 d SD
C4 C 0.0472(8) 0.2554(3) 1.3178(11) 0.097(2) Uani 1 1 d .
H4A H 0.0615 0.2283 1.4184 0.146 Uiso 1 1 calc R
H4B H -0.0288 0.2832 1.2704 0.146 Uiso 1 1 calc R
H4C H 0.1244 0.2822 1.3652 0.146 Uiso 1 1 calc R
C2 C 0.2944(6) 0.1144(4) 1.2649(12) 0.117(3) Uani 1 1 d .
H2A H 0.3830 0.1001 1.3146 0.176 Uiso 1 1 calc R
H2B H 0.2865 0.1193 1.3671 0.176 Uiso 1 1 calc R
H2C H 0.2769 0.1559 1.2014 0.176 Uiso 1 1 calc R
C7 C -0.0734(7) 0.0000 0.6498(11) 0.066(2) Uani 1 2 d S
H7A H -0.0563 -0.0374 0.5999 0.099 Uiso 0.50 1 calc PR
H7B H -0.0624 0.0397 0.6007 0.099 Uiso 0.50 1 calc PR
H7C H -0.1629 -0.0023 0.6127 0.099 Uiso 1 2 calc SR
C8 C 0.2121(8) 0.1262(4) 0.7639(13) 0.113(3) Uani 1 1 d .
H8A H 0.2079 0.1214 0.6512 0.169 Uiso 1 1 calc R
H8B H 0.2902 0.1508 0.8568 0.169 Uiso 1 1 calc R
H8C H 0.1343 0.1490 0.7337 0.169 Uiso 1 1 calc R
H3A H 0.0000 0.2851(11) 1.0000 0.07(3) Uiso 1 2 d SD

loop_
_atom_site_aniso_label
_atom_site_aniso_U_11
_atom_site_aniso_U_22
_atom_site_aniso_U_33
_atom_site_aniso_U_23
_atom_site_aniso_U_13
_atom_site_aniso_U_12
Nb1 0.0456(4) 0.0791(6) 0.0698(6) 0.000 0.0387(4) 0.000
Co2 0.0490(6) 0.0566(6) 0.0558(7) 0.000 0.0332(6) 0.000
O1 0.039(2) 0.060(3) 0.046(3) 0.000 0.027(2) 0.000
O2 0.047(2) 0.067(2) 0.076(3) -0.011(2) 0.035(2) -0.0094(18)
O3 0.087(3) 0.059(2) 0.072(3) -0.003(2) 0.056(3) -0.001(2)
O4 0.081(3) 0.097(3) 0.100(3) 0.011(3) 0.069(3) -0.006(2)
O5 0.046(3) 0.127(5) 0.104(5) 0.000 0.045(3) 0.000
C1 0.072(4) 0.066(4) 0.078(5) -0.007(3) 0.049(4) 0.001(3)
C5 0.057(7) 0.30(2) 0.214(18) 0.000 0.064(10) 0.000
C3 0.105(8) 0.059(6) 0.083(7) 0.000 0.059(6) 0.000
C4 0.119(6) 0.081(5) 0.107(6) -0.014(4) 0.075(6) -0.004(4)
C2 0.062(4) 0.143(7) 0.113(6) -0.055(6) 0.033(5) -0.024(5)
C7 0.058(5) 0.086(6) 0.048(5) 0.000 0.028(4) 0.000
C8 0.136(7) 0.099(6) 0.145(8) 0.006(5) 0.106(7) -0.014(5)

loop_
_atom_type_symbol
_atom_type_description
_atom_type_scat_dispersion_real
_atom_type_scat_dispersion_imag
_atom_type_scat_source
C C 0.0033 0.0016 'International Tables Vol C Tables 4.2.6.8 and 6.1.1.4'
H H 0.0000 0.0000 'International Tables Vol C Tables 4.2.6.8 and 6.1.1.4'
O O 0.0106 0.0060 'International Tables Vol C Tables 4.2.6.8 and 6.1.1.4'
Co Co 0.3494 0.9721 'International Tables Vol C Tables 4.2.6.8 and 6.1.1.4'
Nb Nb -2.0727 0.6215 'International Tables Vol C Tables 4.2.6.8 and 6.1.1.4'

loop_
_geom_angle_atom_site_label_1
_geom_angle_atom_site_label_2
_geom_angle_atom_site_label_3
_geom_angle
_geom_angle_site_symmetry_1
_geom_angle_site_symmetry_3
O4 Nb1 O4 92.4(3) 6 .
O4 Nb1 O5 97.75(19) 6 .
O4 Nb1 O5 97.75(19) . .
O4 Nb1 O2 90.22(19) 6 6
O4 Nb1 O2 170.30(16) . 6
O5 Nb1 O2 91.15(18) . 6
O4 Nb1 O2 170.30(16) 6 .
O4 Nb1 O2 90.22(19) . .
O5 Nb1 O2 91.15(18) . .
O2 Nb1 O2 85.7(2) 6 .
O4 Nb1 O1 93.92(16) 6 .
O4 Nb1 O1 93.92(16) . .
O5 Nb1 O1 163.1(2) . .
O2 Nb1 O1 76.58(13) 6 .
O2 Nb1 O1 76.58(13) . .
O3 Co2 O3 90.1(2) . 2_557
O3 Co2 O2 96.02(15) . 2_557
O3 Co2 O2 93.61(15) 2_557 2_557
O3 Co2 O2 93.61(15) . .
O3 Co2 O2 96.02(15) 2_557 .
O2 Co2 O2 166.3(2) 2_557 .
O3 Co2 O1 167.38(16) . .
O3 Co2 O1 95.03(15) 2_557 .
O2 Co2 O1 95.15(16) 2_557 .
O2 Co2 O1 74.41(15) . .
O3 Co2 O1 95.03(15) . 5_557
O3 Co2 O1 167.38(16) 2_557 5_557
O2 Co2 O1 74.41(16) 2_557 5_557
O2 Co2 O1 95.15(16) . 5_557
O1 Co2 O1 82.35(18) . 5_557
C7 O1 Nb1 120.3(4) . .
C7 O1 Co2 116.3(2) . .
Nb1 O1 Co2 101.33(15) . .
C7 O1 Co2 116.3(2) . 5_557
Nb1 O1 Co2 101.33(15) . 5_557
Co2 O1 Co2 97.65(18) . 5_557
C2 O2 Nb1 128.4(4) . .
C2 O2 Co2 121.4(4) . .
Nb1 O2 Co2 107.10(17) . .
C1 O3 Co2 126.1(4) . .
C8 O4 Nb1 161.5(5) . .
C5 O5 Nb1 159.8(10) . .
O3 C1 C3 124.4(7) . .
O3 C1 C4 116.7(6) . .
C3 C1 C4 118.9(6) . .
C1 C3 C1 129.0(9) 2_557 .

loop_
_geom_bond_atom_site_label_1
_geom_bond_atom_site_label_2
_geom_bond_distance
_geom_bond_site_symmetry_2
Nb1 O4 1.860(4) 6
Nb1 O4 1.860(4) .
Nb1 O5 1.873(6) .
Nb1 O2 2.033(4) 6
Nb1 O2 2.033(4) .
Nb1 O1 2.114(5) .
Co2 O3 2.031(4) .
Co2 O3 2.031(4) 2_557
Co2 O2 2.083(4) 2_557
Co2 O2 2.083(4) .
Co2 O1 2.166(3) .
Co2 O1 2.166(3) 5_557
O1 C7 1.444(9) .
O1 Co2 2.166(3) 5_557
O2 C2 1.380(8) .
O3 C1 1.252(6) .
O4 C8 1.347(8) .
O5 C5 1.324(12) .
C1 C3 1.378(7) .
C1 C4 1.515(9) .
C3 C1 1.378(7) 2_557
